data_7004119
loop_
_publ_author_name
'Shen, Wei-Zheng'
'Schnebeck, Ralf-Dieter'
'Freisinger, Eva'
'Lippert, Bernhard'

_publ_section_title
;
 On the interrelationship of \m-OH bridged dimers, trimers, and
 tetramers of (en)PtII and their Ag+ adducts
;
_journal_issue 30
_journal_name_full 'Dalton Transactions'
_journal_page_first 4044
_journal_page_last 4049
_journal_paper_doi 10.1039/b802924e
_journal_year 2008
_chemical_formula_moiety 'C6 H17 N2 O Pt, N O3, H2 O'
_chemical_formula_sum 'C6 H19 N3 O5 Pt'
_chemical_formula_weight 408.33
_chemical_name_systematic
;
?
;
_space_group_IT_number 14
_symmetry_cell_setting monoclinic
_symmetry_space_group_name_Hall '-P 2yn'
_symmetry_space_group_name_H-M 'P 1 21/n 1'
_atom_sites_solution_hydrogens 'geom, H1w difmap'
_atom_sites_solution_primary direct
_atom_sites_solution_secondary difmap
_audit_creation_method SHELXL-97
_cell_angle_alpha 90.00
_cell_angle_beta 95.33(3)
_cell_angle_gamma 90.00
_cell_formula_units_Z 4
_cell_length_a 5.8880(10)
_cell_length_b 11.395(2)
_cell_length_c 17.896(4)
_cell_measurement_reflns_used 2128
_cell_measurement_temperature 293(2)
_cell_measurement_theta_max 25.67
_cell_measurement_theta_min 4.58
_cell_volume 1195.5(4)
_computing_cell_refinement 'DENZO, SCALEPACK (Otwinowski, Minor, 1997)'
_computing_data_collection 'collect (Nonius BV, 1997-2000)'
_computing_data_reduction 'DENZO, SCALEPACK (Otwinowski, Minor, 1997)'
_computing_molecular_graphics 'Bruker SHELXTL'
_computing_publication_material 'Bruker SHELXTL'
_computing_structure_refinement 'SHELXL-97 (Sheldrick, 1997)'
_computing_structure_solution 'SHELXS-97 (Sheldrick, 1990)'
_diffrn_ambient_temperature 293(2)
_diffrn_detector_area_resol_mean '19 vertical, 18 horizontal'
_diffrn_measured_fraction_theta_full 0.939
_diffrn_measured_fraction_theta_max 0.939
_diffrn_measurement_device Enraf-Nonius-KappaCCD
_diffrn_measurement_method 'profile fitted'
_diffrn_radiation_monochromator graphite
_diffrn_radiation_source 'fine-focus sealed tube'
_diffrn_radiation_type MoK\a
_diffrn_radiation_wavelength 0.71069
_diffrn_reflns_av_R_equivalents 0.0000
_diffrn_reflns_av_sigmaI/netI 0.0391
_diffrn_reflns_limit_h_max 0
_diffrn_reflns_limit_h_min -6
_diffrn_reflns_limit_k_max 13
_diffrn_reflns_limit_k_min 0
_diffrn_reflns_limit_l_max 21
_diffrn_reflns_limit_l_min -21
_diffrn_reflns_number 2128
_diffrn_reflns_theta_full 25.67
_diffrn_reflns_theta_max 25.67
_diffrn_reflns_theta_min 4.58
_diffrn_standards_number 0
_exptl_absorpt_coefficient_mu 11.745
_exptl_absorpt_correction_type none
_exptl_crystal_colour pale-yellow
_exptl_crystal_density_diffrn 2.269
_exptl_crystal_density_method 'not measured'
_exptl_crystal_description needle
_exptl_crystal_F_000 776
_exptl_crystal_size_max 1.00
_exptl_crystal_size_mid 0.13
_exptl_crystal_size_min 0.13
_refine_diff_density_max 1.598
_refine_diff_density_min -0.835
_refine_diff_density_rms 0.147
_refine_ls_extinction_coef 0.0041(4)
_refine_ls_extinction_expression Fc^*^=kFc[1+0.001xFc^2^\l^3^/sin(2\q)]^-1/4^
_refine_ls_extinction_method SHELXL
_refine_ls_goodness_of_fit_ref 1.094
_refine_ls_hydrogen_treatment mixed
_refine_ls_matrix_type full
_refine_ls_number_parameters 147
_refine_ls_number_reflns 2128
_refine_ls_number_restraints 0
_refine_ls_restrained_S_all 1.094
_refine_ls_R_factor_all 0.0476
_refine_ls_R_factor_gt 0.0309
_refine_ls_shift/su_max 0.000
_refine_ls_shift/su_mean 0.000
_refine_ls_structure_factor_coef Fsqd
_refine_ls_weighting_details 'calc w=1/[\s^2^(Fo^2^)+(0.0390P)^2^+0.2896P] where P=(Fo^2^+2Fc^2^)/3'
_refine_ls_weighting_scheme calc
_refine_ls_wR_factor_gt 0.0699
_refine_ls_wR_factor_ref 0.0730
_reflns_number_gt 1674
_reflns_number_total 2128
_reflns_threshold_expression >2sigma(I)
_cod_data_source_file b802924e.txt
_cod_data_source_block 14
_cod_original_sg_symbol_H-M P2(1)/n
_cod_database_code 7004119

loop_
_symmetry_equiv_pos_as_xyz
'x, y, z'
'-x+1/2, y+1/2, -z+1/2'
'-x, -y, -z'
'x-1/2, -y-1/2, z-1/2'

loop_
_atom_site_label
_atom_site_type_symbol
_atom_site_fract_x
_atom_site_fract_y
_atom_site_fract_z
_atom_site_U_iso_or_equiv
_atom_site_adp_type
_atom_site_occupancy
_atom_site_symmetry_multiplicity
_atom_site_calc_flag
_atom_site_refinement_flags
_atom_site_disorder_assembly
_atom_site_disorder_group
Pt1 Pt 0.16124(5) 0.07421(3) 0.056850(16) 0.03253(15) Uani 1 1 d . . .
N1 N 0.4043(11) 0.0409(6) 0.1439(4) 0.0361(16) Uani 1 1 d . . .
C1 C 0.5375(14) 0.1532(8) 0.1567(5) 0.047(2) Uani 1 1 d . . .
H1A H 0.6213 0.1521 0.2060 0.037(11) Uiso 1 1 calc R . .
H1B H 0.6461 0.1610 0.1194 0.037(11) Uiso 1 1 calc R . .
C11 C 0.5628(16) -0.0555(8) 0.1275(6) 0.056(3) Uani 1 1 d . . .
H11A H 0.6531 -0.0314 0.0882 0.062(8) Uiso 1 1 calc R . .
H11B H 0.4764 -0.1241 0.1118 0.062(8) Uiso 1 1 calc R . .
H11C H 0.6611 -0.0732 0.1719 0.062(8) Uiso 1 1 calc R . .
C12 C 0.2940(15) 0.0075(9) 0.2118(5) 0.053(2) Uani 1 1 d . . .
H12A H 0.2126 -0.0649 0.2028 0.062(8) Uiso 1 1 calc R . .
H12B H 0.1894 0.0680 0.2235 0.062(8) Uiso 1 1 calc R . .
H12C H 0.4084 -0.0022 0.2532 0.062(8) Uiso 1 1 calc R . .
N2 N 0.2357(11) 0.2480(6) 0.0772(4) 0.0379(15) Uani 1 1 d . . .
C2 C 0.3765(16) 0.2532(8) 0.1510(5) 0.053(2) Uani 1 1 d . . .
H2A H 0.4604 0.3265 0.1551 0.037(11) Uiso 1 1 calc R . .
H2B H 0.2782 0.2496 0.1915 0.037(11) Uiso 1 1 calc R . .
C21 C 0.3690(14) 0.2939(8) 0.0170(5) 0.048(2) Uani 1 1 d . . .
H21A H 0.5001 0.2450 0.0130 0.062(8) Uiso 1 1 calc R . .
H21B H 0.4177 0.3726 0.0291 0.062(8) Uiso 1 1 calc R . .
H21C H 0.2754 0.2937 -0.0298 0.062(8) Uiso 1 1 calc R . .
C22 C 0.0302(14) 0.3225(7) 0.0809(6) 0.059(3) Uani 1 1 d . . .
H22A H -0.0634 0.3178 0.0342 0.062(8) Uiso 1 1 calc R . .
H22B H 0.0761 0.4024 0.0902 0.062(8) Uiso 1 1 calc R . .
H22C H -0.0548 0.2954 0.1208 0.062(8) Uiso 1 1 calc R . .
N20 N 0.5558(13) -0.4150(7) 0.1516(4) 0.0508(19) Uani 1 1 d . . .
O21 O 0.7049(13) -0.4885(8) 0.1501(6) 0.096(3) Uani 1 1 d . . .
O23 O 0.5980(12) -0.3211(7) 0.1843(4) 0.072(2) Uani 1 1 d . . .
O22 O 0.3620(12) -0.4325(6) 0.1195(4) 0.070(2) Uani 1 1 d . . .
O1W O 0.0952(10) -0.0959(5) 0.0270(4) 0.0380(14) Uani 1 1 d . . .
H1W H 0.053(15) -0.134(9) 0.057(5) 0.04(3) Uiso 1 1 d . . .
O2W O 0.4543(10) 0.2497(5) 0.3563(4) 0.0599(17) Uani 1 1 d . . .

loop_
_atom_site_aniso_label
_atom_site_aniso_U_11
_atom_site_aniso_U_22
_atom_site_aniso_U_33
_atom_site_aniso_U_23
_atom_site_aniso_U_13
_atom_site_aniso_U_12
Pt1 0.0367(2) 0.0303(2) 0.0306(2) -0.00263(17) 0.00286(11) -0.00517(15)
N1 0.044(4) 0.035(4) 0.029(4) -0.005(3) 0.003(3) -0.005(3)
C1 0.049(5) 0.049(6) 0.041(5) 0.001(4) -0.010(4) -0.020(4)
C11 0.055(6) 0.055(7) 0.057(6) -0.008(5) -0.004(4) 0.010(4)
C12 0.068(6) 0.055(6) 0.035(5) 0.005(5) 0.008(4) -0.008(5)
N2 0.039(3) 0.033(4) 0.040(4) -0.004(3) 0.002(3) -0.007(3)
C2 0.072(6) 0.047(6) 0.039(5) -0.020(4) 0.003(4) -0.012(5)
C21 0.052(5) 0.042(5) 0.049(5) 0.002(4) 0.001(4) -0.012(4)
C22 0.047(5) 0.033(5) 0.097(8) -0.010(5) 0.004(5) -0.002(4)
N20 0.052(5) 0.047(5) 0.054(5) 0.007(4) 0.006(3) -0.007(4)
O21 0.071(5) 0.075(6) 0.142(8) -0.013(6) 0.010(5) 0.019(4)
O23 0.077(5) 0.053(5) 0.081(5) -0.007(4) -0.014(4) -0.004(3)
O22 0.059(4) 0.071(5) 0.079(5) -0.013(4) 0.001(4) -0.014(4)
O1W 0.041(3) 0.032(4) 0.039(3) -0.003(3) -0.005(3) -0.007(2)
O2W 0.070(4) 0.049(4) 0.059(4) -0.012(3) -0.001(3) 0.005(3)

loop_
_atom_type_symbol
_atom_type_description
_atom_type_scat_dispersion_real
_atom_type_scat_dispersion_imag
_atom_type_scat_source
C C 0.0033 0.0016 'International Tables Vol C Tables 4.2.6.8 and 6.1.1.4'
H H 0.0000 0.0000 'International Tables Vol C Tables 4.2.6.8 and 6.1.1.4'
N N 0.0061 0.0033 'International Tables Vol C Tables 4.2.6.8 and 6.1.1.4'
O O 0.0106 0.0060 'International Tables Vol C Tables 4.2.6.8 and 6.1.1.4'
Pt Pt -1.7033 8.3905 'International Tables Vol C Tables 4.2.6.8 and 6.1.1.4'

loop_
_geom_angle_atom_site_label_1
_geom_angle_atom_site_label_2
_geom_angle_atom_site_label_3
_geom_angle
_geom_angle_site_symmetry_1
_geom_angle_site_symmetry_3
_geom_angle_publ_flag
O1W Pt1 O1W 79.2(3) . 3 ?
O1W Pt1 N1 97.2(2) . . ?
O1W Pt1 N1 175.3(2) 3 . ?
O1W Pt1 N2 174.8(3) . . ?
O1W Pt1 N2 98.3(3) 3 . ?
N1 Pt1 N2 85.5(3) . . ?
O1W Pt1 Pt1 39.63(16) . 3 ?
O1W Pt1 Pt1 39.57(16) 3 3 ?
N1 Pt1 Pt1 136.79(18) . 3 ?
N2 Pt1 Pt1 137.69(19) . 3 ?
C12 N1 C11 107.7(7) . . ?
C12 N1 C1 110.8(6) . . ?
C11 N1 C1 109.2(7) . . ?
C12 N1 Pt1 110.1(5) . . ?
C11 N1 Pt1 113.2(5) . . ?
C1 N1 Pt1 106.0(5) . . ?
C2 C1 N1 108.8(7) . . ?
C2 C1 H1A 109.9 . . ?
N1 C1 H1A 109.9 . . ?
C2 C1 H1B 109.9 . . ?
N1 C1 H1B 109.9 . . ?
H1A C1 H1B 108.3 . . ?
N1 C11 H11A 109.5 . . ?
N1 C11 H11B 109.5 . . ?
H11A C11 H11B 109.5 . . ?
N1 C11 H11C 109.5 . . ?
H11A C11 H11C 109.5 . . ?
H11B C11 H11C 109.5 . . ?
N1 C12 H12A 109.5 . . ?
N1 C12 H12B 109.5 . . ?
H12A C12 H12B 109.5 . . ?
N1 C12 H12C 109.5 . . ?
H12A C12 H12C 109.5 . . ?
H12B C12 H12C 109.5 . . ?
C21 N2 C22 108.6(7) . . ?
C21 N2 C2 109.9(6) . . ?
C22 N2 C2 109.0(7) . . ?
C21 N2 Pt1 109.3(5) . . ?
C22 N2 Pt1 113.4(5) . . ?
C2 N2 Pt1 106.7(5) . . ?
C1 C2 N2 109.2(7) . . ?
C1 C2 H2A 109.8 . . ?
N2 C2 H2A 109.8 . . ?
C1 C2 H2B 109.8 . . ?
N2 C2 H2B 109.8 . . ?
H2A C2 H2B 108.3 . . ?
N2 C21 H21A 109.5 . . ?
N2 C21 H21B 109.5 . . ?
H21A C21 H21B 109.5 . . ?
N2 C21 H21C 109.5 . . ?
H21A C21 H21C 109.5 . . ?
H21B C21 H21C 109.5 . . ?
N2 C22 H22A 109.5 . . ?
N2 C22 H22B 109.5 . . ?
H22A C22 H22B 109.5 . . ?
N2 C22 H22C 109.5 . . ?
H22A C22 H22C 109.5 . . ?
H22B C22 H22C 109.5 . . ?
O21 N20 O23 119.6(8) . . ?
O21 N20 O22 120.8(9) . . ?
O23 N20 O22 119.6(8) . . ?
Pt1 O1W Pt1 100.8(3) . 3 ?
Pt1 O1W H1W 115(7) . . ?
Pt1 O1W H1W 109(7) 3 . ?

loop_
_geom_bond_atom_site_label_1
_geom_bond_atom_site_label_2
_geom_bond_distance
_geom_bond_site_symmetry_2
_geom_bond_publ_flag
Pt1 O1W 2.039(6) . ?
Pt1 O1W 2.042(6) 3 ?
Pt1 N1 2.050(7) . ?
Pt1 N2 2.053(7) . ?
Pt1 Pt1 3.1445(9) 3 ?
N1 C12 1.481(10) . ?
N1 C11 1.488(11) . ?
N1 C1 1.507(10) . ?
C1 C2 1.480(12) . ?
C1 H1A 0.9700 . ?
C1 H1B 0.9700 . ?
C11 H11A 0.9600 . ?
C11 H11B 0.9600 . ?
C11 H11C 0.9600 . ?
C12 H12A 0.9600 . ?
C12 H12B 0.9600 . ?
C12 H12C 0.9600 . ?
N2 C21 1.485(10) . ?
N2 C22 1.485(10) . ?
N2 C2 1.493(10) . ?
C2 H2A 0.9700 . ?
C2 H2B 0.9700 . ?
C21 H21A 0.9600 . ?
C21 H21B 0.9600 . ?
C21 H21C 0.9600 . ?
C22 H22A 0.9600 . ?
C22 H22B 0.9600 . ?
C22 H22C 0.9600 . ?
N20 O21 1.216(10) . ?
N20 O23 1.234(9) . ?
N20 O22 1.245(10) . ?
O1W Pt1 2.042(6) 3 ?
O1W H1W 0.75(9) . ?

loop_
_geom_torsion_atom_site_label_1
_geom_torsion_atom_site_label_2
_geom_torsion_atom_site_label_3
_geom_torsion_atom_site_label_4
_geom_torsion
_geom_torsion_site_symmetry_1
_geom_torsion_site_symmetry_2
_geom_torsion_site_symmetry_3
_geom_torsion_site_symmetry_4
_geom_torsion_publ_flag
O1W Pt1 N1 C12 -80.2(6) . . . . ?
O1W Pt1 N1 C12 -40(3) 3 . . . ?
N2 Pt1 N1 C12 104.3(6) . . . . ?
Pt1 Pt1 N1 C12 -77.3(6) 3 . . . ?
O1W Pt1 N1 C11 40.3(6) . . . . ?
O1W Pt1 N1 C11 80(3) 3 . . . ?
N2 Pt1 N1 C11 -135.2(6) . . . . ?
Pt1 Pt1 N1 C11 43.2(7) 3 . . . ?
O1W Pt1 N1 C1 160.0(5) . . . . ?
O1W Pt1 N1 C1 -160(3) 3 . . . ?
N2 Pt1 N1 C1 -15.5(5) . . . . ?
Pt1 Pt1 N1 C1 162.8(4) 3 . . . ?
C12 N1 C1 C2 -77.8(9) . . . . ?
C11 N1 C1 C2 163.8(7) . . . . ?
Pt1 N1 C1 C2 41.6(8) . . . . ?
O1W Pt1 N2 C21 -15(3) . . . . ?
O1W Pt1 N2 C21 -76.5(5) 3 . . . ?
N1 Pt1 N2 C21 106.2(5) . . . . ?
Pt1 Pt1 N2 C21 -72.1(6) 3 . . . ?
O1W Pt1 N2 C22 106(2) . . . . ?
O1W Pt1 N2 C22 44.8(6) 3 . . . ?
N1 Pt1 N2 C22 -132.4(6) . . . . ?
Pt1 Pt1 N2 C22 49.2(7) 3 . . . ?
O1W Pt1 N2 C2 -134(2) . . . . ?
O1W Pt1 N2 C2 164.8(5) 3 . . . ?
N1 Pt1 N2 C2 -12.5(5) . . . . ?
Pt1 Pt1 N2 C2 169.2(4) 3 . . . ?
N1 C1 C2 N2 -55.0(9) . . . . ?
C21 N2 C2 C1 -79.0(8) . . . . ?
C22 N2 C2 C1 162.1(7) . . . . ?
Pt1 N2 C2 C1 39.3(8) . . . . ?
O1W Pt1 O1W Pt1 0.0 3 . . 3 ?
N1 Pt1 O1W Pt1 177.0(3) . . . 3 ?
N2 Pt1 O1W Pt1 -62(3) . . . 3 ?
